data_4075010
loop_
_publ_author_name
'Weber, Lothar'
'Bayer, Philipp'
'Braun, Thomas'
'Stammler, Hans-Georg'
'Neumann, Beate'

_publ_section_title
;
 Arsaalkenes R&#x2212;AsC(NMe2)2[R = PhC(O), 4-EtC6H4C(O),
 2,4,6-Me3C6H2C(O),tBuC(O), Me3Si]:&#x00A0; Versatile Reagents in the
 Chemistry of Heterocumulenes
;
_journal_issue 7
_journal_name_full Organometallics
_journal_page_first 1786
_journal_paper_doi 10.1021/om051084t
_journal_volume 25
_journal_year 2006
_chemical_formula_moiety 'C32 H41 As2 O4 P Si2 W'
_chemical_formula_sum 'C32 H41 As2 O4 P Si2 W'
_chemical_formula_weight 910.49
_chemical_name_systematic ?
_space_group_IT_number 2
_symmetry_cell_setting triclinic
_symmetry_space_group_name_Hall '-P 1'
_symmetry_space_group_name_H-M 'P -1'
_atom_sites_solution_hydrogens geom
_atom_sites_solution_primary direct
_atom_sites_solution_secondary difmap
_audit_creation_method SHELXL-97
_cell_angle_alpha 96.8760(8)
_cell_angle_beta 111.0810(8)
_cell_angle_gamma 104.9750(9)
_cell_formula_units_Z 2
_cell_length_a 10.29000(10)
_cell_length_b 13.5890(2)
_cell_length_c 14.1740(2)
_cell_measurement_reflns_used 7892
_cell_measurement_temperature 100(2)
_cell_measurement_theta_max 27.48
_cell_measurement_theta_min 2.91
_cell_volume 1736.08(4)
_computing_cell_refinement 'HKL Scalepack(Otwinowski & Minor 1997)'
_computing_data_collection KappaCCCD
_computing_data_reduction 'Denzo and Scalpack (Otwinowski & Minor 1997)'
_computing_molecular_graphics 'SHELXTL-PLUS (1990)'
_computing_publication_material 'SHELXL-97 (Sheldrick, 1997)'
_computing_structure_refinement 'SHELXL-97 (Sheldrick, 1997)'
_computing_structure_solution 'SHELXS-97 (Sheldrick, 1990)'
_diffrn_ambient_temperature 100(2)
_diffrn_measured_fraction_theta_full 0.996
_diffrn_measured_fraction_theta_max 0.996
_diffrn_measurement_device_type KappaCCD
_diffrn_measurement_method CCD
_diffrn_radiation_monochromator graphite
_diffrn_radiation_source 'fine-focus sealed tube'
_diffrn_radiation_type MoK\a
_diffrn_radiation_wavelength 0.71073
_diffrn_reflns_av_R_equivalents 0.040
_diffrn_reflns_av_sigmaI/netI 0.0230
_diffrn_reflns_limit_h_max 12
_diffrn_reflns_limit_h_min -11
_diffrn_reflns_limit_k_max 16
_diffrn_reflns_limit_k_min -16
_diffrn_reflns_limit_l_max 16
_diffrn_reflns_limit_l_min -16
_diffrn_reflns_number 59109
_diffrn_reflns_theta_full 25.00
_diffrn_reflns_theta_max 25.00
_diffrn_reflns_theta_min 3.05
_exptl_absorpt_coefficient_mu 5.368
_exptl_absorpt_correction_T_max 0.6159
_exptl_absorpt_correction_T_min 0.1530
_exptl_absorpt_correction_type multi-scan
_exptl_absorpt_process_details 'Denzo and Scalpack (Otwinowski & Minor 1997)'
_exptl_crystal_colour orange
_exptl_crystal_density_diffrn 1.742
_exptl_crystal_density_method 'not measured'
_exptl_crystal_description block
_exptl_crystal_F_000 896
_exptl_crystal_size_max 0.56
_exptl_crystal_size_mid 0.11
_exptl_crystal_size_min 0.10
_refine_diff_density_max 1.535
_refine_diff_density_min -0.776
_refine_diff_density_rms 0.086
_refine_ls_extinction_method none
_refine_ls_goodness_of_fit_ref 1.030
_refine_ls_hydrogen_treatment constr
_refine_ls_matrix_type full
_refine_ls_number_parameters 387
_refine_ls_number_reflns 6096
_refine_ls_number_restraints 0
_refine_ls_restrained_S_all 1.030
_refine_ls_R_factor_all 0.0229
_refine_ls_R_factor_gt 0.0208
_refine_ls_shift/su_max 0.007
_refine_ls_shift/su_mean 0.000
_refine_ls_structure_factor_coef Fsqd
_refine_ls_weighting_details 'calc w=1/[\s^2^(Fo^2^)+(0.0261P)^2^+2.2365P] where P=(Fo^2^+2Fc^2^)/3'
_refine_ls_weighting_scheme calc
_refine_ls_wR_factor_gt 0.0499
_refine_ls_wR_factor_ref 0.0508
_reflns_number_gt 5728
_reflns_number_total 6096
_reflns_threshold_expression >2sigma(I)
_cod_data_source_file om051084tsi20051221_084159.cif
_cod_data_source_block compound7
_cod_depositor_comments
;
The following automatic conversions were performed:
'_atom_site_symetry_multiplicity' tag replaced with
'_atom_site_symmetry_multiplicity'.

Automatic conversion script
Id: cif_correct_tags 1440 2010-10-19 06:21:57Z saulius 

The following automatic conversions were performed:

'_symmetry_cell_setting' value 'Triclinic' changed to 'triclinic'
according to /home/saulius/struct/CIF-dictionaries/cif_core.dic
dictionary named 'cif_core.dic' version 2.4.1 from 2010-06-29.

Automatic conversion script
Id: cif_fix_values 1715 2011-07-08 13:25:40Z adriana 
;
_cod_database_code 4075010

loop_
_symmetry_equiv_pos_as_xyz
'x, y, z'
'-x, -y, -z'

loop_
_atom_site_label
_atom_site_type_symbol
_atom_site_fract_x
_atom_site_fract_y
_atom_site_fract_z
_atom_site_U_iso_or_equiv
_atom_site_adp_type
_atom_site_occupancy
_atom_site_symmetry_multiplicity
_atom_site_calc_flag
_atom_site_refinement_flags
W1 W 0.773929(12) 0.020017(9) 0.260804(9) 0.01687(5) Uani 1 1 d .
P1 P 0.89914(8) 0.18337(6) 0.23886(6) 0.01582(15) Uani 1 1 d .
Si1 Si 1.22844(9) 0.19569(7) 0.30137(6) 0.02017(18) Uani 1 1 d .
Si2 Si 1.14396(9) 0.35864(7) 0.43584(7) 0.02184(18) Uani 1 1 d .
As1 As 1.10450(3) 0.35808(2) 0.20108(2) 0.02102(8) Uani 1 1 d .
As2 As 0.56580(3) 0.09965(2) 0.16556(2) 0.02163(8) Uani 1 1 d .
O1 O 0.5964(3) 0.0381(2) 0.3969(2) 0.0393(6) Uani 1 1 d .
O2 O 1.0090(3) 0.11160(18) 0.48964(17) 0.0304(5) Uani 1 1 d .
O3 O 0.8820(2) 0.16794(15) 0.11573(15) 0.0179(4) Uani 1 1 d .
O4 O 0.8207(2) 0.27441(15) 0.24321(15) 0.0176(4) Uani 1 1 d .
C1 C 0.6628(3) 0.0352(3) 0.3460(3) 0.0253(7) Uani 1 1 d .
C2 C 0.9254(3) 0.0789(2) 0.4032(2) 0.0215(7) Uani 1 1 d .
C3 C 0.8068(5) -0.1431(3) 0.2549(3) 0.0414(10) Uani 1 1 d .
H3 H 0.8573 -0.1609 0.3176 0.050 Uiso 1 1 calc R
C4 C 0.8714(4) -0.0943(3) 0.1937(3) 0.0352(9) Uani 1 1 d .
H4 H 0.9731 -0.0736 0.2071 0.042 Uiso 1 1 calc R
C5 C 0.7592(4) -0.0813(3) 0.1093(3) 0.0327(8) Uani 1 1 d .
H5 H 0.7714 -0.0494 0.0556 0.039 Uiso 1 1 calc R
C6 C 0.6258(4) -0.1237(3) 0.1179(3) 0.0388(9) Uani 1 1 d .
H6 H 0.5315 -0.1265 0.0705 0.047 Uiso 1 1 calc R
C7 C 0.6552(5) -0.1612(3) 0.2077(3) 0.0455(11) Uani 1 1 d .
H7 H 0.5847 -0.1934 0.2327 0.055 Uiso 1 1 calc R
C8 C 1.0884(3) 0.2676(2) 0.3035(2) 0.0173(6) Uani 1 1 d .
C9 C 1.1772(3) 0.1164(3) 0.1678(2) 0.0252(7) Uani 1 1 d .
H9A H 1.2544 0.0863 0.1689 0.038 Uiso 1 1 calc R
H9B H 1.1668 0.1617 0.1186 0.038 Uiso 1 1 calc R
H9C H 1.0836 0.0599 0.1463 0.038 Uiso 1 1 calc R
C10 C 1.4119(3) 0.2982(3) 0.3415(3) 0.0263(7) Uani 1 1 d .
H10A H 1.4436 0.3385 0.4126 0.039 Uiso 1 1 calc R
H10B H 1.4037 0.3454 0.2941 0.039 Uiso 1 1 calc R
H10C H 1.4843 0.2644 0.3388 0.039 Uiso 1 1 calc R
C11 C 1.2503(4) 0.1030(3) 0.3891(3) 0.0272(7) Uani 1 1 d .
H11A H 1.3257 0.0728 0.3854 0.041 Uiso 1 1 calc R
H11B H 1.1564 0.0467 0.3671 0.041 Uiso 1 1 calc R
H11C H 1.2804 0.1409 0.4608 0.041 Uiso 1 1 calc R
C12 C 1.2348(4) 0.4966(3) 0.4344(3) 0.0321(8) Uani 1 1 d .
H12A H 1.1646 0.5195 0.3817 0.048 Uiso 1 1 calc R
H12B H 1.3203 0.4999 0.4179 0.048 Uiso 1 1 calc R
H12C H 1.2672 0.5427 0.5030 0.048 Uiso 1 1 calc R
C13 C 1.2827(4) 0.3308(3) 0.5499(2) 0.0317(8) Uani 1 1 d .
H13A H 1.3714 0.3343 0.5376 0.048 Uiso 1 1 calc R
H13B H 1.2402 0.2606 0.5580 0.048 Uiso 1 1 calc R
H13C H 1.3086 0.3830 0.6133 0.048 Uiso 1 1 calc R
C14 C 0.9846(4) 0.3566(3) 0.4715(3) 0.0268(7) Uani 1 1 d .
H14A H 1.0216 0.3943 0.5442 0.040 Uiso 1 1 calc R
H14B H 0.9264 0.2839 0.4624 0.040 Uiso 1 1 calc R
H14C H 0.9225 0.3907 0.4264 0.040 Uiso 1 1 calc R
C15 C 0.9575(3) 0.2548(2) 0.0935(2) 0.0185(6) Uani 1 1 d .
C16 C 0.9131(3) 0.2489(2) -0.0187(2) 0.0206(6) Uani 1 1 d .
C17 C 0.9820(3) 0.3300(3) -0.0533(3) 0.0269(7) Uani 1 1 d .
H17 H 1.0530 0.3921 -0.0045 0.032 Uiso 1 1 calc R
C18 C 0.9477(3) 0.3208(3) -0.1587(3) 0.0284(7) Uani 1 1 d .
H18 H 0.9965 0.3767 -0.1809 0.034 Uiso 1 1 calc R
C19 C 0.8436(4) 0.2315(3) -0.2327(3) 0.0274(7) Uani 1 1 d .
C20 C 0.7723(4) 0.1516(3) -0.1977(3) 0.0276(7) Uani 1 1 d .
H20 H 0.6993 0.0905 -0.2469 0.033 Uiso 1 1 calc R
C21 C 0.8054(3) 0.1593(3) -0.0924(2) 0.0234(7) Uani 1 1 d .
H21 H 0.7551 0.1040 -0.0704 0.028 Uiso 1 1 calc R
C22 C 0.8050(4) 0.2224(3) -0.3482(3) 0.0381(9) Uani 1 1 d .
H22A H 0.8787 0.2794 -0.3571 0.046 Uiso 1 1 calc R
H22B H 0.8101 0.1548 -0.3788 0.046 Uiso 1 1 calc R
C23 C 0.6530(4) 0.2286(3) -0.4061(3) 0.0371(8) Uani 1 1 d .
H23A H 0.5789 0.1686 -0.4029 0.056 Uiso 1 1 calc R
H23B H 0.6360 0.2275 -0.4789 0.056 Uiso 1 1 calc R
H23C H 0.6458 0.2938 -0.3739 0.056 Uiso 1 1 calc R
C24 C 0.6689(3) 0.2384(2) 0.1918(2) 0.0200(6) Uani 1 1 d .
C25 C 0.6093(3) 0.3232(2) 0.1657(2) 0.0199(6) Uani 1 1 d .
C26 C 0.6991(3) 0.4284(2) 0.1976(2) 0.0236(7) Uani 1 1 d .
H26 H 0.8023 0.4458 0.2356 0.028 Uiso 1 1 calc R
C27 C 0.6393(4) 0.5074(3) 0.1744(3) 0.0276(7) Uani 1 1 d .
H27 H 0.7021 0.5783 0.1983 0.033 Uiso 1 1 calc R
C28 C 0.4885(4) 0.4851(3) 0.1165(2) 0.0249(7) Uani 1 1 d .
C29 C 0.3996(4) 0.3804(3) 0.0835(3) 0.0251(7) Uani 1 1 d .
H29 H 0.2969 0.3631 0.0432 0.030 Uiso 1 1 calc R
C30 C 0.4576(3) 0.3011(2) 0.1080(2) 0.0212(6) Uani 1 1 d .
H30 H 0.3939 0.2306 0.0855 0.025 Uiso 1 1 calc R
C31 C 0.4219(4) 0.5717(3) 0.0929(3) 0.0303(8) Uani 1 1 d .
H31A H 0.4943 0.6308 0.0855 0.036 Uiso 1 1 calc R
H31B H 0.3341 0.5449 0.0259 0.036 Uiso 1 1 calc R
C32 C 0.3777(4) 0.6109(3) 0.1773(3) 0.0321(8) Uani 1 1 d .
H32A H 0.3020 0.5535 0.1823 0.048 Uiso 1 1 calc R
H32B H 0.3384 0.6680 0.1602 0.048 Uiso 1 1 calc R
H32C H 0.4639 0.6366 0.2439 0.048 Uiso 1 1 calc R

loop_
_atom_site_aniso_label
_atom_site_aniso_U_11
_atom_site_aniso_U_22
_atom_site_aniso_U_33
_atom_site_aniso_U_23
_atom_site_aniso_U_13
_atom_site_aniso_U_12
W1 0.01739(7) 0.01540(7) 0.01695(7) 0.00438(5) 0.00635(5) 0.00460(5)
P1 0.0159(3) 0.0164(4) 0.0156(4) 0.0032(3) 0.0065(3) 0.0059(3)
Si1 0.0166(4) 0.0244(4) 0.0181(4) 0.0024(3) 0.0059(3) 0.0073(3)
Si2 0.0165(4) 0.0184(4) 0.0265(5) 0.0016(3) 0.0076(3) 0.0023(3)
As1 0.01896(15) 0.01935(16) 0.02178(16) 0.00562(12) 0.00766(13) 0.00206(12)
As2 0.01566(15) 0.01867(16) 0.02892(18) 0.00674(13) 0.00720(13) 0.00518(12)
O1 0.0428(15) 0.0445(16) 0.0398(15) 0.0090(12) 0.0286(13) 0.0120(12)
O2 0.0360(13) 0.0275(12) 0.0194(13) 0.0051(10) 0.0028(11) 0.0092(10)
O3 0.0186(10) 0.0190(10) 0.0165(10) 0.0048(8) 0.0080(8) 0.0052(8)
O4 0.0143(10) 0.0170(10) 0.0214(11) 0.0033(8) 0.0067(8) 0.0062(8)
C1 0.0249(16) 0.0240(17) 0.0250(17) 0.0039(13) 0.0103(14) 0.0054(13)
C2 0.0284(16) 0.0146(15) 0.0251(18) 0.0067(13) 0.0119(15) 0.0105(13)
C3 0.074(3) 0.0201(18) 0.0239(18) 0.0045(14) 0.0064(18) 0.0252(19)
C4 0.0273(18) 0.0247(18) 0.048(2) -0.0067(16) 0.0132(16) 0.0103(15)
C5 0.060(2) 0.0185(16) 0.0231(17) 0.0036(13) 0.0204(17) 0.0131(16)
C6 0.0271(18) 0.0262(19) 0.040(2) -0.0158(16) -0.0048(16) 0.0086(15)
C7 0.066(3) 0.0161(17) 0.055(3) -0.0048(17) 0.043(2) -0.0069(17)
C8 0.0164(14) 0.0166(14) 0.0152(14) 0.0010(11) 0.0050(12) 0.0027(12)
C9 0.0244(16) 0.0283(17) 0.0245(17) 0.0019(14) 0.0108(14) 0.0117(14)
C10 0.0170(15) 0.0360(19) 0.0241(17) 0.0043(14) 0.0080(13) 0.0074(14)
C11 0.0245(16) 0.0308(18) 0.0261(17) 0.0053(14) 0.0074(14) 0.0133(14)
C12 0.0311(18) 0.0259(18) 0.0322(19) -0.0028(15) 0.0135(15) 0.0010(14)
C13 0.0292(18) 0.040(2) 0.0195(17) -0.0009(15) 0.0058(14) 0.0101(15)
C14 0.0290(17) 0.0263(17) 0.0277(18) 0.0035(14) 0.0148(14) 0.0097(14)
C15 0.0159(14) 0.0186(15) 0.0233(16) 0.0072(12) 0.0096(12) 0.0057(12)
C16 0.0176(14) 0.0286(17) 0.0200(15) 0.0083(13) 0.0087(12) 0.0117(13)
C17 0.0199(16) 0.0324(18) 0.0284(18) 0.0111(14) 0.0089(14) 0.0079(14)
C18 0.0198(16) 0.044(2) 0.0278(18) 0.0195(16) 0.0120(14) 0.0123(15)
C19 0.0297(17) 0.042(2) 0.0224(17) 0.0146(15) 0.0139(14) 0.0226(16)
C20 0.0327(18) 0.0291(18) 0.0236(17) 0.0056(14) 0.0100(14) 0.0166(15)
C21 0.0291(17) 0.0240(16) 0.0223(16) 0.0093(13) 0.0130(14) 0.0118(14)
C22 0.050(2) 0.055(2) 0.0221(18) 0.0154(17) 0.0181(17) 0.030(2)
C23 0.044(2) 0.042(2) 0.0222(18) 0.0121(16) 0.0066(16) 0.0169(18)
C24 0.0173(14) 0.0224(16) 0.0195(15) 0.0026(12) 0.0072(12) 0.0067(12)
C25 0.0217(15) 0.0235(16) 0.0185(15) 0.0040(12) 0.0109(12) 0.0101(13)
C26 0.0229(16) 0.0221(16) 0.0243(17) 0.0040(13) 0.0091(13) 0.0061(13)
C27 0.0346(18) 0.0202(16) 0.0286(18) 0.0038(14) 0.0143(15) 0.0086(14)
C28 0.0324(17) 0.0253(17) 0.0247(17) 0.0082(13) 0.0154(14) 0.0154(14)
C29 0.0242(16) 0.0307(18) 0.0260(17) 0.0083(14) 0.0119(14) 0.0148(14)
C30 0.0224(15) 0.0198(15) 0.0236(16) 0.0049(13) 0.0111(13) 0.0080(13)
C31 0.0371(19) 0.0273(18) 0.0300(18) 0.0078(15) 0.0130(15) 0.0167(15)
C32 0.0303(18) 0.0260(18) 0.047(2) 0.0112(16) 0.0204(17) 0.0124(15)

loop_
_atom_type_symbol
_atom_type_description
_atom_type_scat_dispersion_real
_atom_type_scat_dispersion_imag
_atom_type_scat_source
C C 0.0033 0.0016 'International Tables Vol C Tables 4.2.6.8 and 6.1.1.4'
H H 0.0000 0.0000 'International Tables Vol C Tables 4.2.6.8 and 6.1.1.4'
As As 0.0499 2.0058 'International Tables Vol C Tables 4.2.6.8 and 6.1.1.4'
O O 0.0106 0.0060 'International Tables Vol C Tables 4.2.6.8 and 6.1.1.4'
Si Si 0.0817 0.0704 'International Tables Vol C Tables 4.2.6.8 and 6.1.1.4'
P P 0.1023 0.0942 'International Tables Vol C Tables 4.2.6.8 and 6.1.1.4'
W W -0.8490 6.8722 'International Tables Vol C Tables 4.2.6.8 and 6.1.1.4'

loop_
_geom_angle_atom_site_label_1
_geom_angle_atom_site_label_2
_geom_angle_atom_site_label_3
_geom_angle
C2 W1 C1 75.60(13)
C2 W1 C3 93.11(12)
C1 W1 C3 108.90(14)
C2 W1 C4 101.43(12)
C1 W1 C4 143.83(14)
C3 W1 C4 34.95(14)
C2 W1 C7 118.28(15)
C1 W1 C7 91.09(13)
C3 W1 C7 34.90(15)
C4 W1 C7 57.98(14)
C2 W1 C5 134.74(13)
C1 W1 C5 142.87(13)
C3 W1 C5 57.93(13)
C4 W1 C5 34.79(13)
C7 W1 C5 57.78(13)
C2 W1 C6 150.48(13)
C1 W1 C6 108.16(14)
C3 W1 C6 57.63(13)
C4 W1 C6 57.70(12)
C7 W1 C6 34.45(15)
C5 W1 C6 34.71(13)
C2 W1 P1 81.01(9)
C1 W1 P1 112.68(10)
C3 W1 P1 134.84(12)
C4 W1 P1 102.14(10)
C7 W1 P1 153.25(10)
C5 W1 P1 95.56(9)
C6 W1 P1 121.34(11)
C2 W1 As2 125.32(8)
C1 W1 As2 70.65(10)
C3 W1 As2 137.93(10)
C4 W1 As2 130.85(10)
C7 W1 As2 104.25(12)
C5 W1 As2 96.08(9)
C6 W1 As2 81.94(9)
P1 W1 As2 74.236(19)
O4 P1 O3 99.49(10)
O4 P1 C8 97.82(12)
O3 P1 C8 99.21(12)
O4 P1 W1 114.86(8)
O3 P1 W1 108.57(8)
C8 P1 W1 131.76(10)
C11 Si1 C10 108.31(15)
C11 Si1 C9 105.88(15)
C10 Si1 C9 107.83(15)
C11 Si1 C8 115.05(14)
C10 Si1 C8 107.53(14)
C9 Si1 C8 112.00(13)
C12 Si2 C14 108.04(16)
C12 Si2 C13 104.83(16)
C14 Si2 C13 105.45(16)
C12 Si2 C8 109.44(15)
C14 Si2 C8 113.53(14)
C13 Si2 C8 114.99(14)
C15 As1 C8 90.90(12)
C24 As2 W1 102.76(9)
C15 O3 P1 114.92(18)
C24 O4 P1 114.40(18)
O1 C1 W1 175.9(3)
O2 C2 W1 176.0(3)
C7 C3 C4 108.2(3)
C7 C3 W1 73.1(2)
C4 C3 W1 73.02(19)
C7 C3 H3 125.9
C4 C3 H3 125.9
W1 C3 H3 119.8
C5 C4 C3 107.7(3)
C5 C4 W1 72.80(19)
C3 C4 W1 72.0(2)
C5 C4 H4 126.2
C3 C4 H4 126.2
W1 C4 H4 120.8
C4 C5 C6 107.9(3)
C4 C5 W1 72.41(19)
C6 C5 W1 73.1(2)
C4 C5 H5 126.1
C6 C5 H5 126.1
W1 C5 H5 120.3
C7 C6 C5 108.3(3)
C7 C6 W1 72.2(2)
C5 C6 W1 72.21(19)
C7 C6 H6 125.9
C5 C6 H6 125.9
W1 C6 H6 121.5
C6 C7 C3 108.0(3)
C6 C7 W1 73.4(2)
C3 C7 W1 72.0(2)
C6 C7 H7 126.0
C3 C7 H7 126.0
W1 C7 H7 120.4
P1 C8 Si2 116.80(15)
P1 C8 Si1 113.23(15)
Si2 C8 Si1 113.68(14)
P1 C8 As1 101.93(13)
Si2 C8 As1 108.13(14)
Si1 C8 As1 100.86(13)
Si1 C9 H9A 109.5
Si1 C9 H9B 109.5
H9A C9 H9B 109.5
Si1 C9 H9C 109.5
H9A C9 H9C 109.5
H9B C9 H9C 109.5
Si1 C10 H10A 109.5
Si1 C10 H10B 109.5
H10A C10 H10B 109.5
Si1 C10 H10C 109.5
H10A C10 H10C 109.5
H10B C10 H10C 109.5
Si1 C11 H11A 109.5
Si1 C11 H11B 109.5
H11A C11 H11B 109.5
Si1 C11 H11C 109.5
H11A C11 H11C 109.5
H11B C11 H11C 109.5
Si2 C12 H12A 109.5
Si2 C12 H12B 109.5
H12A C12 H12B 109.5
Si2 C12 H12C 109.5
H12A C12 H12C 109.5
H12B C12 H12C 109.5
Si2 C13 H13A 109.5
Si2 C13 H13B 109.5
H13A C13 H13B 109.5
Si2 C13 H13C 109.5
H13A C13 H13C 109.5
H13B C13 H13C 109.5
Si2 C14 H14A 109.5
Si2 C14 H14B 109.5
H14A C14 H14B 109.5
Si2 C14 H14C 109.5
H14A C14 H14C 109.5
H14B C14 H14C 109.5
O3 C15 C16 113.9(2)
O3 C15 As1 118.5(2)
C16 C15 As1 127.5(2)
C17 C16 C21 118.7(3)
C17 C16 C15 120.6(3)
C21 C16 C15 120.6(3)
C18 C17 C16 120.4(3)
C18 C17 H17 119.8
C16 C17 H17 119.8
C17 C18 C19 121.5(3)
C17 C18 H18 119.2
C19 C18 H18 119.2
C18 C19 C20 117.8(3)
C18 C19 C22 121.3(3)
C20 C19 C22 120.9(3)
C21 C20 C19 121.5(3)
C21 C20 H20 119.2
C19 C20 H20 119.2
C20 C21 C16 120.0(3)
C20 C21 H21 120.0
C16 C21 H21 120.0
C23 C22 C19 112.5(3)
C23 C22 H22A 109.1
C19 C22 H22A 109.1
C23 C22 H22B 109.1
C19 C22 H22B 109.1
H22A C22 H22B 107.8
C22 C23 H23A 109.5
C22 C23 H23B 109.5
H23A C23 H23B 109.5
C22 C23 H23C 109.5
H23A C23 H23C 109.5
H23B C23 H23C 109.5
O4 C24 C25 112.1(3)
O4 C24 As2 120.6(2)
C25 C24 As2 127.4(2)
C26 C25 C30 117.5(3)
C26 C25 C24 122.0(3)
C30 C25 C24 120.4(3)
C27 C26 C25 120.9(3)
C27 C26 H26 119.6
C25 C26 H26 119.6
C26 C27 C28 121.4(3)
C26 C27 H27 119.3
C28 C27 H27 119.3
C29 C28 C27 117.7(3)
C29 C28 C31 120.7(3)
C27 C28 C31 121.6(3)
C30 C29 C28 121.4(3)
C30 C29 H29 119.3
C28 C29 H29 119.3
C29 C30 C25 121.1(3)
C29 C30 H30 119.5
C25 C30 H30 119.5
C32 C31 C28 112.2(3)
C32 C31 H31A 109.2
C28 C31 H31A 109.2
C32 C31 H31B 109.2
C28 C31 H31B 109.2
H31A C31 H31B 107.9
C31 C32 H32A 109.5
C31 C32 H32B 109.5
H32A C32 H32B 109.5
C31 C32 H32C 109.5
H32A C32 H32C 109.5
H32B C32 H32C 109.5

loop_
_geom_bond_atom_site_label_1
_geom_bond_atom_site_label_2
_geom_bond_distance
W1 C2 1.962(3)
W1 C1 1.966(3)
W1 C3 2.324(3)
W1 C4 2.336(3)
W1 C7 2.337(3)
W1 C5 2.341(3)
W1 C6 2.353(3)
W1 P1 2.3791(8)
W1 As2 2.6547(3)
P1 O4 1.649(2)
P1 O3 1.671(2)
P1 C8 1.804(3)
Si1 C11 1.872(3)
Si1 C10 1.873(3)
Si1 C9 1.876(3)
Si1 C8 1.945(3)
Si2 C12 1.873(4)
Si2 C14 1.876(3)
Si2 C13 1.887(3)
Si2 C8 1.920(3)
As1 C15 1.821(3)
As1 C8 2.035(3)
As2 C24 1.825(3)
O1 C1 1.162(4)
O2 C2 1.163(4)
O3 C15 1.374(4)
O4 C24 1.383(3)
C3 C7 1.397(6)
C3 C4 1.400(6)
C3 H3 0.9500
C4 C5 1.399(5)
C4 H4 0.9500
C5 C6 1.400(5)
C5 H5 0.9500
C6 C7 1.389(6)
C6 H6 0.9500
C7 H7 0.9500
C9 H9A 0.9800
C9 H9B 0.9800
C9 H9C 0.9800
C10 H10A 0.9800
C10 H10B 0.9800
C10 H10C 0.9800
C11 H11A 0.9800
C11 H11B 0.9800
C11 H11C 0.9800
C12 H12A 0.9800
C12 H12B 0.9800
C12 H12C 0.9800
C13 H13A 0.9800
C13 H13B 0.9800
C13 H13C 0.9800
C14 H14A 0.9800
C14 H14B 0.9800
C14 H14C 0.9800
C15 C16 1.474(4)
C16 C17 1.391(5)
C16 C21 1.402(4)
C17 C18 1.388(5)
C17 H17 0.9500
C18 C19 1.391(5)
C18 H18 0.9500
C19 C20 1.394(5)
C19 C22 1.520(5)
C20 C21 1.390(5)
C20 H20 0.9500
C21 H21 0.9500
C22 C23 1.513(5)
C22 H22A 0.9900
C22 H22B 0.9900
C23 H23A 0.9800
C23 H23B 0.9800
C23 H23C 0.9800
C24 C25 1.466(4)
C25 C26 1.401(4)
C25 C30 1.406(4)
C26 C27 1.386(5)
C26 H26 0.9500
C27 C28 1.398(5)
C27 H27 0.9500
C28 C29 1.394(5)
C28 C31 1.520(4)
C29 C30 1.382(4)
C29 H29 0.9500
C30 H30 0.9500
C31 C32 1.511(5)
C31 H31A 0.9900
C31 H31B 0.9900
C32 H32A 0.9800
C32 H32B 0.9800
C32 H32C 0.9800
